data_4337980
loop_
_publ_author_name
'Ciabatti, Iacopo'
'Femoni, Cristina'
'Hayatifar, Mohammad'
'Iapalucci, Maria Carmela'
'Longoni, Giuliano'
'Pinzino, Calogero'
'Solmi, Matilde Valeria'
'Zacchini, Stefano'

_publ_section_title
;
 The Redox Chemistry of [Co6C(CO)15](2-): A Synthetic Route to New
 Co-Carbide Carbonyl Clusters.
;
_journal_issue 7
_journal_name_full 'Inorganic chemistry'
_journal_page_first 3818
_journal_paper_doi 10.1021/ic500161e
_journal_volume 53
_journal_year 2014
_chemical_formula_sum 'C36 H20 Co8 O15'
_chemical_formula_weight 1163.96
_chemical_name_systematic
; 
 ? 
;
_space_group_IT_number 13
_symmetry_cell_setting monoclinic
_symmetry_space_group_name_Hall '-P 2yac'
_symmetry_space_group_name_H-M 'P 1 2/n 1'
_atom_sites_solution_hydrogens geom
_atom_sites_solution_primary direct
_atom_sites_solution_secondary difmap
_audit_creation_method SHELXL-97
_cell_angle_alpha 90.00
_cell_angle_beta 105.387(2)
_cell_angle_gamma 90.00
_cell_formula_units_Z 2
_cell_length_a 10.0609(14)
_cell_length_b 11.8203(17)
_cell_length_c 17.039(2)
_cell_measurement_reflns_used 5944
_cell_measurement_temperature 295(2)
_cell_measurement_theta_max 27.3175
_cell_measurement_theta_min 2.4795
_cell_volume 1953.7(5)
_computing_cell_refinement 'APEX2 (Bruker AXS, 2006)'
_computing_data_collection 'APEX2 (Bruker AXS, 2006)'
_computing_data_reduction 'SAINT (Bruker AXS, 2004)'
_computing_molecular_graphics 'SCHAKAL99 (Keller, 1999)'
_computing_publication_material 'XCIF (Bruker AXS, 2001)'
_computing_structure_refinement 'SHELXL-97 (Sheldrick, 1997)'
_computing_structure_solution 'SHELXS-97 (Sheldrick, 1990)'
_diffrn_ambient_temperature 295(2)
_diffrn_measured_fraction_theta_full 0.998
_diffrn_measured_fraction_theta_max 0.998
_diffrn_measurement_device_type 'CCD area detector'
_diffrn_measurement_method 'phi and omega scans'
_diffrn_radiation_monochromator graphite
_diffrn_radiation_source 'fine-focus sealed tube'
_diffrn_radiation_type MoK\a
_diffrn_radiation_wavelength 0.71073
_diffrn_reflns_av_R_equivalents 0.0343
_diffrn_reflns_av_unetI/netI 0.0288
_diffrn_reflns_limit_h_max 11
_diffrn_reflns_limit_h_min -11
_diffrn_reflns_limit_k_max 14
_diffrn_reflns_limit_k_min -14
_diffrn_reflns_limit_l_max 20
_diffrn_reflns_limit_l_min -20
_diffrn_reflns_number 15918
_diffrn_reflns_theta_full 25.03
_diffrn_reflns_theta_max 25.03
_diffrn_reflns_theta_min 1.72
_exptl_absorpt_coefficient_mu 3.378
_exptl_absorpt_correction_T_max 0.6679
_exptl_absorpt_correction_T_min 0.5816
_exptl_absorpt_correction_type empirical
_exptl_absorpt_process_details
;
 Data were corrected for Lorentz polarization and absorption
 effects (empirical absorption corrections SADABS).
 R(int) = 0.1492 (selected reflections only, before parameter refinement)
 R(int) = 0.0529 (selected reflections only, after parameter refinement)
;
_exptl_crystal_colour black
_exptl_crystal_density_diffrn 1.979
_exptl_crystal_density_method 'not measured'
_exptl_crystal_description prism
_exptl_crystal_F_000 1144
_exptl_crystal_size_max 0.18
_exptl_crystal_size_mid 0.16
_exptl_crystal_size_min 0.13
_refine_diff_density_max 0.474
_refine_diff_density_min -0.477
_refine_diff_density_rms 0.084
_refine_ls_extinction_method none
_refine_ls_goodness_of_fit_ref 1.062
_refine_ls_hydrogen_treatment constr
_refine_ls_matrix_type full
_refine_ls_number_parameters 268
_refine_ls_number_reflns 3448
_refine_ls_number_restraints 96
_refine_ls_restrained_S_all 1.177
_refine_ls_R_factor_all 0.0408
_refine_ls_R_factor_gt 0.0332
_refine_ls_shift/su_max 0.000
_refine_ls_shift/su_mean 0.000
_refine_ls_structure_factor_coef Fsqd
_refine_ls_weighting_details 'calc w=1/[\s^2^(Fo^2^)+(0.0502P)^2^+0.8228P] where P=(Fo^2^+2Fc^2^)/3'
_refine_ls_weighting_scheme calc
_refine_ls_wR_factor_gt 0.0877
_refine_ls_wR_factor_ref 0.0920
_reflns_number_gt 2890
_reflns_number_total 3448
_reflns_threshold_expression >2sigma(I)
_cod_data_source_file ic500161e_si_001.cif
_cod_data_source_block 8_[CoCp2]2[Co6C(CO)15]
_cod_depositor_comments
;
The following automatic conversions were performed:

'_symmetry_cell_setting' value 'Monoclinic' changed to 'monoclinic'
according to
/usr/data/users/saulius/automatic-downloads/rss-feeds/ACS/lib/dictionaries/cif_core.dic
dictionary named 'cif_core.dic' version 2.4.2 from 2011-04-26.

Automatic conversion script
Id: cif_fix_values 2281 2013-09-26 08:29:07Z andrius 

 Adding full bibliography for 4337973--4337985.cif.
;
_cod_original_sg_symbol_H-M P2/n
_cod_database_code 4337980

loop_
_symmetry_equiv_pos_as_xyz
'x, y, z'
'-x+1/2, y, -z+1/2'
'-x, -y, -z'
'x-1/2, -y, z-1/2'

loop_
_atom_site_label
_atom_site_type_symbol
_atom_site_fract_x
_atom_site_fract_y
_atom_site_fract_z
_atom_site_U_iso_or_equiv
_atom_site_adp_type
_atom_site_occupancy
_atom_site_symmetry_multiplicity
_atom_site_calc_flag
_atom_site_refinement_flags
Co1 Co 0.64208(5) 0.64912(4) 0.18893(3) 0.04125(16) Uani 1 1 d .
Co2 Co 0.71810(5) 0.83574(4) 0.14071(3) 0.03981(16) Uani 1 1 d .
Co3 Co 0.56640(5) 0.83543(4) 0.23748(3) 0.03969(16) Uani 1 1 d .
C1 C 0.7500 0.7735(4) 0.2500 0.0339(10) Uani 1 2 d S
C2 C 0.6615(5) 0.8801(4) 0.0391(3) 0.0618(11) Uani 1 1 d .
C3 C 0.9022(4) 0.8906(3) 0.1539(2) 0.0450(9) Uani 1 1 d .
C4 C 0.7333(4) 0.6783(4) 0.1034(2) 0.0506(10) Uani 1 1 d .
C5 C 0.5231(4) 0.5552(4) 0.1267(3) 0.0584(11) Uani 1 1 d .
C6 C 0.7500 0.5301(5) 0.2500 0.0443(12) Uani 1 2 d S
C7 C 0.5001(4) 0.6843(3) 0.2495(3) 0.0526(10) Uani 1 1 d .
C8 C 0.6279(4) 0.9629(4) 0.1778(2) 0.0466(9) Uani 1 1 d .
C9 C 0.3976(4) 0.8874(4) 0.1994(2) 0.0514(10) Uani 1 1 d .
O2 O 0.6309(5) 0.9083(4) -0.0273(2) 0.1102(14) Uani 1 1 d U
O3 O 0.9626(3) 0.9364(3) 0.11328(19) 0.0683(9) Uani 1 1 d .
O4 O 0.7735(4) 0.6313(3) 0.0548(2) 0.0765(10) Uani 1 1 d .
O5 O 0.4486(4) 0.4897(3) 0.0906(2) 0.0980(13) Uani 1 1 d U
O6 O 0.7500 0.4309(3) 0.2500 0.0634(11) Uani 1 2 d S
O7 O 0.4209(3) 0.6365(3) 0.2749(2) 0.0795(10) Uani 1 1 d .
O8 O 0.6127(3) 1.0598(3) 0.17101(19) 0.0647(8) Uani 1 1 d .
O9 O 0.2906(3) 0.9253(3) 0.1726(2) 0.0841(11) Uani 1 1 d .
Co4 Co 0.04054(6) 0.72514(5) 0.90498(4) 0.0585(2) Uani 1 1 d .
C41 C -0.0512(7) 0.7978(7) 0.7973(4) 0.105(2) Uani 1 1 d U
H41 H -0.0133 0.8549 0.7725 0.126 Uiso 1 1 calc R
C42 C -0.0379(7) 0.6809(8) 0.7879(4) 0.110(2) Uani 1 1 d U
H42 H 0.0113 0.6453 0.7558 0.132 Uiso 1 1 calc R
C43 C -0.1100(8) 0.6296(6) 0.8342(5) 0.110(2) Uani 1 1 d U
H43 H -0.1193 0.5518 0.8386 0.132 Uiso 1 1 calc R
C44 C -0.1670(6) 0.7077(7) 0.8735(4) 0.0982(17) Uani 1 1 d U
H44 H -0.2204 0.6935 0.9094 0.118 Uiso 1 1 calc R
C45 C -0.1311(6) 0.8109(6) 0.8504(4) 0.0962(18) Uani 1 1 d U
H45 H -0.1570 0.8800 0.8680 0.115 Uiso 1 1 calc R
C46 C 0.2358(7) 0.6711(7) 0.9430(4) 0.105(2) Uani 1 1 d U
H46 H 0.2811 0.6286 0.9121 0.126 Uiso 1 1 calc R
C47 C 0.2290(6) 0.7933(7) 0.9467(4) 0.1027(18) Uani 1 1 d U
H47 H 0.2699 0.8450 0.9192 0.123 Uiso 1 1 calc R
C48 C 0.1494(7) 0.8176(5) 0.9995(4) 0.0886(16) Uani 1 1 d U
H48 H 0.1272 0.8898 1.0136 0.106 Uiso 1 1 calc R
C49 C 0.1085(7) 0.7186(6) 1.0276(3) 0.0939(17) Uani 1 1 d U
H49 H 0.0534 0.7122 1.0634 0.113 Uiso 1 1 calc R
C50 C 0.1627(7) 0.6307(6) 0.9939(4) 0.1027(19) Uani 1 1 d U
H50 H 0.1512 0.5546 1.0041 0.123 Uiso 1 1 calc R

loop_
_atom_site_aniso_label
_atom_site_aniso_U_11
_atom_site_aniso_U_22
_atom_site_aniso_U_33
_atom_site_aniso_U_23
_atom_site_aniso_U_13
_atom_site_aniso_U_12
Co1 0.0344(3) 0.0450(3) 0.0398(3) -0.0024(2) 0.0018(2) -0.00311(19)
Co2 0.0360(3) 0.0504(3) 0.0313(3) 0.0017(2) 0.0060(2) 0.0001(2)
Co3 0.0293(3) 0.0498(3) 0.0385(3) 0.0010(2) 0.0065(2) 0.00293(19)
C1 0.030(2) 0.042(3) 0.029(2) 0.000 0.0067(19) 0.000
C2 0.060(3) 0.081(3) 0.041(3) 0.009(2) 0.007(2) 0.007(2)
C3 0.0390(19) 0.053(2) 0.043(2) -0.0017(18) 0.0105(17) 0.0033(17)
C4 0.049(2) 0.060(2) 0.040(2) -0.0074(19) 0.0065(19) -0.0045(19)
C5 0.049(2) 0.058(2) 0.059(3) -0.002(2) -0.002(2) -0.002(2)
C6 0.036(3) 0.054(3) 0.044(3) 0.000 0.012(2) 0.000
C7 0.042(2) 0.053(2) 0.062(3) 0.003(2) 0.012(2) -0.0019(18)
C8 0.042(2) 0.053(2) 0.044(2) 0.0067(18) 0.0087(17) 0.0036(17)
C9 0.040(2) 0.070(3) 0.044(2) 0.001(2) 0.0104(18) 0.0046(19)
O2 0.123(3) 0.151(4) 0.049(2) 0.031(2) 0.010(2) 0.023(3)
O3 0.0519(17) 0.096(2) 0.061(2) 0.0208(17) 0.0217(15) -0.0070(16)
O4 0.101(3) 0.073(2) 0.068(2) -0.0220(18) 0.043(2) -0.0090(19)
O5 0.088(3) 0.088(2) 0.094(3) -0.024(2) -0.016(2) -0.031(2)
O6 0.067(3) 0.043(2) 0.072(3) 0.000 0.005(2) 0.000
O7 0.068(2) 0.072(2) 0.112(3) 0.004(2) 0.048(2) -0.0144(17)
O8 0.073(2) 0.0549(19) 0.071(2) 0.0136(15) 0.0264(16) 0.0102(15)
O9 0.0433(17) 0.128(3) 0.074(2) 0.008(2) 0.0047(16) 0.0285(19)
Co4 0.0690(4) 0.0540(3) 0.0539(4) 0.0013(3) 0.0187(3) 0.0118(3)
C41 0.091(4) 0.137(5) 0.075(4) 0.045(4) 0.003(3) -0.019(4)
C42 0.091(4) 0.159(5) 0.075(4) -0.034(4) 0.015(3) 0.034(4)
C43 0.116(4) 0.081(4) 0.106(4) -0.008(3) -0.016(4) 0.001(3)
C44 0.082(4) 0.127(5) 0.086(4) 0.007(4) 0.022(3) -0.007(3)
C45 0.087(4) 0.083(3) 0.102(4) -0.009(3) -0.005(3) 0.028(3)
C46 0.080(3) 0.149(5) 0.083(4) -0.023(4) 0.016(3) 0.044(3)
C47 0.081(3) 0.139(4) 0.082(4) 0.018(4) 0.012(3) -0.025(3)
C48 0.101(4) 0.086(3) 0.070(4) -0.012(3) 0.007(3) 0.002(3)
C49 0.104(4) 0.121(4) 0.056(3) 0.011(3) 0.020(3) 0.012(4)
C50 0.107(4) 0.092(4) 0.091(4) 0.016(3) -0.006(3) 0.030(3)

loop_
_atom_type_symbol
_atom_type_description
_atom_type_scat_dispersion_real
_atom_type_scat_dispersion_imag
_atom_type_scat_source
C C 0.0033 0.0016 'International Tables Vol C Tables 4.2.6.8 and 6.1.1.4'
H H 0.0000 0.0000 'International Tables Vol C Tables 4.2.6.8 and 6.1.1.4'
O O 0.0106 0.0060 'International Tables Vol C Tables 4.2.6.8 and 6.1.1.4'
Co Co 0.3494 0.9721 'International Tables Vol C Tables 4.2.6.8 and 6.1.1.4'

loop_
_geom_angle_atom_site_label_1
_geom_angle_atom_site_label_2
_geom_angle_atom_site_label_3
_geom_angle
_geom_angle_site_symmetry_1
_geom_angle_site_symmetry_3
C5 Co1 C6 93.48(18) . .
C5 Co1 C4 92.33(19) . .
C6 Co1 C4 103.05(13) . .
C5 Co1 C1 170.01(16) . .
C6 Co1 C1 96.25(15) . .
C4 Co1 C1 87.69(12) . .
C5 Co1 C7 88.76(19) . .
C6 Co1 C7 104.53(12) . .
C4 Co1 C7 152.28(18) . .
C1 Co1 C7 86.61(12) . .
C5 Co1 Co3 121.82(14) . .
C6 Co1 Co3 129.66(9) . .
C4 Co1 Co3 109.36(13) . .
C1 Co1 Co3 49.22(7) . .
C7 Co1 Co3 48.66(12) . .
C5 Co1 Co2 124.46(15) . .
C6 Co1 Co2 129.78(9) . .
C4 Co1 Co2 50.39(12) . .
C1 Co1 Co2 49.26(7) . .
C7 Co1 Co2 107.54(12) . .
Co3 Co1 Co2 59.64(2) . .
C5 Co1 Co1 140.93(14) . 2_655
C6 Co1 Co1 47.51(12) . 2_655
C4 Co1 Co1 98.10(12) . 2_655
C1 Co1 Co1 48.74(9) . 2_655
C7 Co1 Co1 98.39(13) . 2_655
Co3 Co1 Co1 89.893(19) . 2_655
Co2 Co1 Co1 89.985(18) . 2_655
C2 Co2 C3 93.71(19) . .
C2 Co2 C8 91.85(19) . .
C3 Co2 C8 102.70(16) . .
C2 Co2 C1 170.05(17) . .
C3 Co2 C1 96.14(13) . .
C8 Co2 C1 87.37(16) . .
C2 Co2 C4 89.8(2) . .
C3 Co2 C4 101.54(17) . .
C8 Co2 C4 155.54(17) . .
C1 Co2 C4 86.84(17) . .
C2 Co2 Co3 123.42(15) . .
C3 Co2 Co3 130.98(12) . .
C8 Co2 Co3 51.30(12) . .
C1 Co2 Co3 49.49(5) . .
C4 Co2 Co3 108.60(12) . .
C2 Co2 Co1 122.17(16) . .
C3 Co2 Co1 128.28(12) . .
C8 Co2 Co1 111.05(12) . .
C1 Co2 Co1 49.49(11) . .
C4 Co2 Co1 49.12(12) . .
Co3 Co2 Co1 60.136(19) . .
C2 Co2 Co3 141.29(16) . 2_655
C3 Co2 Co3 47.59(12) . 2_655
C8 Co2 Co3 96.02(11) . 2_655
C1 Co2 Co3 48.59(5) . 2_655
C4 Co2 Co3 97.87(12) . 2_655
Co3 Co2 Co3 89.95(2) . 2_655
Co1 Co2 Co3 89.97(2) . 2_655
C9 Co3 C3 97.68(17) . 2_655
C9 Co3 C7 92.03(19) . .
C3 Co3 C7 100.67(18) 2_655 .
C9 Co3 C1 165.25(13) . .
C3 Co3 C1 96.55(12) 2_655 .
C7 Co3 C1 89.13(17) . .
C9 Co3 C8 87.02(17) . .
C3 Co3 C8 103.95(16) 2_655 .
C7 Co3 C8 155.26(18) . .
C1 Co3 C8 85.81(15) . .
C9 Co3 Co2 116.73(13) . .
C3 Co3 Co2 131.25(11) 2_655 .
C7 Co3 Co2 110.81(13) . .
C1 Co3 Co2 49.59(5) . .
C8 Co3 Co2 49.23(11) . .
C9 Co3 Co1 121.74(14) . .
C3 Co3 Co1 128.72(12) 2_655 .
C7 Co3 Co1 51.40(13) . .
C1 Co3 Co1 49.55(11) . .
C8 Co3 Co1 109.09(12) . .
Co2 Co3 Co1 60.223(19) . .
C9 Co3 Co2 145.18(13) . 2_655
C3 Co3 Co2 47.90(11) 2_655 2_655
C7 Co3 Co2 98.97(13) . 2_655
C1 Co3 Co2 48.68(5) . 2_655
C8 Co3 Co2 95.78(11) . 2_655
Co2 Co3 Co2 90.05(2) . 2_655
Co1 Co3 Co2 90.16(2) . 2_655
Co3 C1 Co3 135.8(3) . 2_655
Co3 C1 Co2 82.73(9) . 2_655
Co3 C1 Co2 80.92(9) 2_655 2_655
Co3 C1 Co2 80.92(9) . .
Co3 C1 Co2 82.73(9) 2_655 .
Co2 C1 Co2 135.6(3) 2_655 .
Co3 C1 Co1 81.24(5) . .
Co3 C1 Co1 135.92(13) 2_655 .
Co2 C1 Co1 136.07(13) 2_655 .
Co2 C1 Co1 81.25(5) . .
Co3 C1 Co1 135.92(13) . 2_655
Co3 C1 Co1 81.24(5) 2_655 2_655
Co2 C1 Co1 81.25(5) 2_655 2_655
Co2 C1 Co1 136.07(13) . 2_655
Co1 C1 Co1 82.51(18) . 2_655
O2 C2 Co2 176.8(5) . .
O3 C3 Co3 139.0(3) . 2_655
O3 C3 Co2 136.5(3) . .
Co3 C3 Co2 84.51(16) 2_655 .
O4 C4 Co1 140.8(4) . .
O4 C4 Co2 138.7(4) . .
Co1 C4 Co2 80.49(16) . .
O5 C5 Co1 175.5(4) . .
O6 C6 Co1 137.51(12) . 2_655
O6 C6 Co1 137.51(12) . .
Co1 C6 Co1 85.0(2) 2_655 .
O7 C7 Co3 141.8(4) . .
O7 C7 Co1 138.3(4) . .
Co3 C7 Co1 79.94(16) . .
O8 C8 Co2 142.4(3) . .
O8 C8 Co3 138.1(3) . .
Co2 C8 Co3 79.47(16) . .
O9 C9 Co3 176.5(4) . .
C46 Co4 C45 164.0(3) . .
C46 Co4 C47 42.3(3) . .
C45 Co4 C47 125.3(3) . .
C46 Co4 C42 109.3(3) . .
C45 Co4 C42 67.0(3) . .
C47 Co4 C42 122.7(3) . .
C46 Co4 C48 68.6(3) . .
C45 Co4 C48 108.4(3) . .
C47 Co4 C48 40.2(3) . .
C42 Co4 C48 157.3(3) . .
C46 Co4 C43 122.2(3) . .
C45 Co4 C43 65.6(3) . .
C47 Co4 C43 157.9(3) . .
C42 Co4 C43 39.2(3) . .
C48 Co4 C43 161.2(3) . .
C46 Co4 C41 127.1(3) . .
C45 Co4 C41 39.9(3) . .
C47 Co4 C41 108.2(3) . .
C42 Co4 C41 40.8(3) . .
C48 Co4 C41 121.2(3) . .
C43 Co4 C41 66.6(3) . .
C46 Co4 C50 39.7(3) . .
C45 Co4 C50 155.0(3) . .
C47 Co4 C50 68.0(3) . .
C42 Co4 C50 127.0(3) . .
C48 Co4 C50 66.8(3) . .
C43 Co4 C50 110.6(3) . .
C41 Co4 C50 164.0(3) . .
C46 Co4 C49 67.7(3) . .
C45 Co4 C49 120.8(3) . .
C47 Co4 C49 67.7(3) . .
C42 Co4 C49 162.3(4) . .
C48 Co4 C49 39.7(3) . .
C43 Co4 C49 126.3(3) . .
C41 Co4 C49 155.0(3) . .
C50 Co4 C49 39.7(2) . .
C46 Co4 C44 155.2(3) . .
C45 Co4 C44 39.4(3) . .
C47 Co4 C44 161.0(3) . .
C42 Co4 C44 66.7(3) . .
C48 Co4 C44 124.8(3) . .
C43 Co4 C44 39.2(3) . .
C41 Co4 C44 67.1(3) . .
C50 Co4 C44 121.5(3) . .
C49 Co4 C44 108.2(3) . .
C45 C41 C42 106.1(6) . .
C45 C41 Co4 69.7(3) . .
C42 C41 Co4 69.5(4) . .
C45 C41 H41 126.9 . .
C42 C41 H41 126.9 . .
Co4 C41 H41 125.4 . .
C43 C42 C41 107.0(6) . .
C43 C42 Co4 70.5(4) . .
C41 C42 Co4 69.8(4) . .
C43 C42 H42 126.5 . .
C41 C42 H42 126.5 . .
Co4 C42 H42 124.8 . .
C42 C43 C44 110.3(7) . .
C42 C43 Co4 70.3(4) . .
C44 C43 Co4 70.8(4) . .
C42 C43 H43 124.8 . .
C44 C43 H43 124.8 . .
Co4 C43 H43 125.6 . .
C43 C44 C45 106.8(7) . .
C43 C44 Co4 70.0(4) . .
C45 C44 Co4 69.6(4) . .
C43 C44 H44 126.6 . .
C45 C44 H44 126.6 . .
Co4 C44 H44 125.4 . .
C44 C45 C41 109.7(6) . .
C44 C45 Co4 71.0(4) . .
C41 C45 Co4 70.4(3) . .
C44 C45 H45 125.2 . .
C41 C45 H45 125.2 . .
Co4 C45 H45 125.0 . .
C50 C46 C47 106.3(6) . .
C50 C46 Co4 70.7(4) . .
C47 C46 Co4 69.0(3) . .
C50 C46 H46 126.8 . .
C47 C46 H46 126.8 . .
Co4 C46 H46 125.1 . .
C48 C47 C46 106.1(6) . .
C48 C47 Co4 70.0(4) . .
C46 C47 Co4 68.6(4) . .
C48 C47 H47 126.9 . .
C46 C47 H47 126.9 . .
Co4 C47 H47 126.0 . .
C49 C48 C47 109.2(6) . .
C49 C48 Co4 70.4(3) . .
C47 C48 Co4 69.7(4) . .
C49 C48 H48 125.4 . .
C47 C48 H48 125.4 . .
Co4 C48 H48 126.1 . .
C48 C49 C50 108.2(6) . .
C48 C49 Co4 69.9(3) . .
C50 C49 Co4 70.0(4) . .
C48 C49 H49 125.9 . .
C50 C49 H49 125.9 . .
Co4 C49 H49 125.8 . .
C46 C50 C49 110.1(6) . .
C46 C50 Co4 69.7(4) . .
C49 C50 Co4 70.3(3) . .
C46 C50 H50 125.0 . .
C49 C50 H50 125.0 . .
Co4 C50 H50 126.6 . .

loop_
_geom_bond_atom_site_label_1
_geom_bond_atom_site_label_2
_geom_bond_distance
_geom_bond_site_symmetry_2
Co1 C5 1.766(4) .
Co1 C6 1.909(4) .
Co1 C4 1.948(4) .
Co1 C1 1.955(4) .
Co1 C7 2.016(4) .
Co1 Co3 2.5393(8) .
Co1 Co2 2.5416(8) .
Co1 Co1 2.5785(9) 2_655
Co2 C2 1.753(4) .
Co2 C3 1.918(4) .
Co2 C8 1.946(4) .
Co2 C1 1.9483(18) .
Co2 C4 1.985(4) .
Co2 Co3 2.5267(7) .
Co2 Co3 2.5731(7) 2_655
Co3 C9 1.760(4) .
Co3 C3 1.908(4) 2_655
Co3 C7 1.936(4) .
Co3 C1 1.9455(18) .
Co3 C8 2.006(4) .
Co3 Co2 2.5731(7) 2_655
C1 Co3 1.9455(18) 2_655
C1 Co2 1.9483(18) 2_655
C1 Co1 1.955(4) 2_655
C2 O2 1.141(5) .
C3 O3 1.168(5) .
C3 Co3 1.908(4) 2_655
C4 O4 1.156(5) .
C5 O5 1.137(5) .
C6 O6 1.172(6) .
C6 Co1 1.909(4) 2_655
C7 O7 1.152(5) .
C8 O8 1.157(5) .
C9 O9 1.143(5) .
Co4 C46 2.003(6) .
Co4 C45 2.006(5) .
Co4 C47 2.009(6) .
Co4 C42 2.010(6) .
Co4 C48 2.013(6) .
Co4 C43 2.013(7) .
Co4 C41 2.014(6) .
Co4 C50 2.015(6) .
Co4 C49 2.020(6) .
Co4 C44 2.024(6) .
C41 C45 1.371(9) .
C41 C42 1.402(10) .
C41 H41 0.9300 .
C42 C43 1.349(10) .
C42 H42 0.9300 .
C43 C44 1.354(9) .
C43 H43 0.9300 .
C44 C45 1.359(10) .
C44 H44 0.9300 .
C45 H45 0.9300 .
C46 C50 1.364(10) .
C46 C47 1.449(10) .
C46 H46 0.9300 .
C47 C48 1.384(9) .
C47 H47 0.9300 .
C48 C49 1.368(9) .
C48 H48 0.9300 .
C49 C50 1.369(9) .
C49 H49 0.9300 .
C50 H50 0.9300 .

loop_
_geom_torsion_atom_site_label_1
_geom_torsion_atom_site_label_2
_geom_torsion_atom_site_label_3
_geom_torsion_atom_site_label_4
_geom_torsion
_geom_torsion_site_symmetry_1
_geom_torsion_site_symmetry_4
C5 Co1 Co2 C2 -3.1(3) . .
C6 Co1 Co2 C2 128.7(2) . .
C4 Co1 Co2 C2 56.7(2) . .
C1 Co1 Co2 C2 -173.3(2) . .
C7 Co1 Co2 C2 -104.0(2) . .
Co3 Co1 Co2 C2 -112.91(18) . .
Co1 Co1 Co2 C2 157.21(18) 2_655 .
C5 Co1 Co2 C3 -129.5(2) . .
C6 Co1 Co2 C3 2.33(18) . .
C4 Co1 Co2 C3 -69.8(2) . .
C1 Co1 Co2 C3 60.32(17) . .
C7 Co1 Co2 C3 129.6(2) . .
Co3 Co1 Co2 C3 120.68(15) . .
Co1 Co1 Co2 C3 30.79(15) 2_655 .
C5 Co1 Co2 C8 103.3(2) . .
C6 Co1 Co2 C8 -124.82(15) . .
C4 Co1 Co2 C8 163.09(19) . .
C1 Co1 Co2 C8 -66.83(14) . .
C7 Co1 Co2 C8 2.44(17) . .
Co3 Co1 Co2 C8 -6.47(12) . .
Co1 Co1 Co2 C8 -96.36(12) 2_655 .
C5 Co1 Co2 C1 170.2(2) . .
C6 Co1 Co2 C1 -57.99(13) . .
C4 Co1 Co2 C1 -130.07(17) . .
C7 Co1 Co2 C1 69.27(15) . .
Co3 Co1 Co2 C1 60.36(8) . .
Co1 Co1 Co2 C1 -29.53(8) 2_655 .
C5 Co1 Co2 C4 -59.7(2) . .
C6 Co1 Co2 C4 72.09(18) . .
C1 Co1 Co2 C4 130.07(17) . .
C7 Co1 Co2 C4 -160.7(2) . .
Co3 Co1 Co2 C4 -169.57(15) . .
Co1 Co1 Co2 C4 100.55(15) 2_655 .
C5 Co1 Co2 Co3 109.82(18) . .
C6 Co1 Co2 Co3 -118.35(10) . .
C4 Co1 Co2 Co3 169.57(15) . .
C1 Co1 Co2 Co3 -60.36(8) . .
C7 Co1 Co2 Co3 8.91(13) . .
Co1 Co1 Co2 Co3 -89.88(3) 2_655 .
C5 Co1 Co2 Co3 -160.22(18) . 2_655
C6 Co1 Co2 Co3 -28.38(10) . 2_655
C4 Co1 Co2 Co3 -100.47(15) . 2_655
C1 Co1 Co2 Co3 29.60(8) . 2_655
C7 Co1 Co2 Co3 98.87(13) . 2_655
Co3 Co1 Co2 Co3 89.96(2) . 2_655
Co1 Co1 Co2 Co3 0.08(2) 2_655 2_655
C2 Co2 Co3 C9 -2.1(3) . .
C3 Co2 Co3 C9 130.4(2) . .
C8 Co2 Co3 C9 59.3(2) . .
C1 Co2 Co3 C9 -173.3(2) . .
C4 Co2 Co3 C9 -104.7(2) . .
Co1 Co2 Co3 C9 -112.99(16) . .
Co3 Co2 Co3 C9 157.03(16) 2_655 .
C2 Co2 Co3 C3 -131.9(3) . 2_655
C3 Co2 Co3 C3 0.59(14) . 2_655
C8 Co2 Co3 C3 -70.6(2) . 2_655
C1 Co2 Co3 C3 56.8(2) . 2_655
C4 Co2 Co3 C3 125.5(2) . 2_655
Co1 Co2 Co3 C3 117.17(16) . 2_655
Co3 Co2 Co3 C3 27.18(16) 2_655 2_655
C2 Co2 Co3 C7 101.4(2) . .
C3 Co2 Co3 C7 -126.0(2) . .
C8 Co2 Co3 C7 162.8(2) . .
C1 Co2 Co3 C7 -69.8(2) . .
C4 Co2 Co3 C7 -1.16(18) . .
Co1 Co2 Co3 C7 -9.47(14) . .
Co3 Co2 Co3 C7 -99.46(14) 2_655 .
C2 Co2 Co3 C1 171.2(2) . .
C3 Co2 Co3 C1 -56.2(2) . .
C8 Co2 Co3 C1 -127.4(2) . .
C4 Co2 Co3 C1 68.7(2) . .
Co1 Co2 Co3 C1 60.35(16) . .
Co3 Co2 Co3 C1 -29.63(16) 2_655 .
C2 Co2 Co3 C8 -61.4(2) . .
C3 Co2 Co3 C8 71.2(2) . .
C1 Co2 Co3 C8 127.4(2) . .
C4 Co2 Co3 C8 -163.95(19) . .
Co1 Co2 Co3 C8 -172.25(14) . .
Co3 Co2 Co3 C8 97.76(14) 2_655 .
C2 Co2 Co3 Co1 110.9(2) . .
C3 Co2 Co3 Co1 -116.58(16) . .
C8 Co2 Co3 Co1 172.25(14) . .
C1 Co2 Co3 Co1 -60.35(16) . .
C4 Co2 Co3 Co1 8.31(12) . .
Co3 Co2 Co3 Co1 -89.99(2) 2_655 .
C2 Co2 Co3 Co2 -159.0(2) . 2_655
C3 Co2 Co3 Co2 -26.43(16) . 2_655
C8 Co2 Co3 Co2 -97.60(14) . 2_655
C1 Co2 Co3 Co2 29.80(16) . 2_655
C4 Co2 Co3 Co2 98.46(12) . 2_655
Co1 Co2 Co3 Co2 90.15(2) . 2_655
Co3 Co2 Co3 Co2 0.16(3) 2_655 2_655
C5 Co1 Co3 C9 -9.3(2) . .
C6 Co1 Co3 C9 -136.68(19) . .
C4 Co1 Co3 C9 96.3(2) . .
C1 Co1 Co3 C9 165.22(18) . .
C7 Co1 Co3 C9 -63.9(2) . .
Co2 Co1 Co3 C9 104.79(16) . .
Co1 Co1 Co3 C9 -165.16(16) 2_655 .
C5 Co1 Co3 C3 124.9(2) . 2_655
C6 Co1 Co3 C3 -2.46(18) . 2_655
C4 Co1 Co3 C3 -129.49(19) . 2_655
C1 Co1 Co3 C3 -60.57(16) . 2_655
C7 Co1 Co3 C3 70.4(2) . 2_655
Co2 Co1 Co3 C3 -120.99(14) . 2_655
Co1 Co1 Co3 C3 -30.94(14) 2_655 2_655
C5 Co1 Co3 C7 54.6(2) . .
C6 Co1 Co3 C7 -72.82(19) . .
C4 Co1 Co3 C7 160.2(2) . .
C1 Co1 Co3 C7 -130.92(18) . .
Co2 Co1 Co3 C7 168.65(16) . .
Co1 Co1 Co3 C7 -101.30(17) 2_655 .
C5 Co1 Co3 C1 -174.5(2) . .
C6 Co1 Co3 C1 58.11(13) . .
C4 Co1 Co3 C1 -68.92(14) . .
C7 Co1 Co3 C1 130.92(18) . .
Co2 Co1 Co3 C1 -60.42(8) . .
Co1 Co1 Co3 C1 29.62(8) 2_655 .
C5 Co1 Co3 C8 -107.9(2) . .
C6 Co1 Co3 C8 124.73(15) . .
C4 Co1 Co3 C8 -2.30(16) . .
C1 Co1 Co3 C8 66.62(14) . .
C7 Co1 Co3 C8 -162.5(2) . .
Co2 Co1 Co3 C8 6.20(11) . .
Co1 Co1 Co3 C8 96.25(11) 2_655 .
C5 Co1 Co3 Co2 -114.10(18) . .
C6 Co1 Co3 Co2 118.53(10) . .
C4 Co1 Co3 Co2 -8.50(12) . .
C1 Co1 Co3 Co2 60.42(8) . .
C7 Co1 Co3 Co2 -168.65(16) . .
Co1 Co1 Co3 Co2 90.05(3) 2_655 .
C5 Co1 Co3 Co2 155.94(18) . 2_655
C6 Co1 Co3 Co2 28.56(10) . 2_655
C4 Co1 Co3 Co2 -98.47(12) . 2_655
C1 Co1 Co3 Co2 -29.55(8) . 2_655
C7 Co1 Co3 Co2 101.38(17) . 2_655
Co2 Co1 Co3 Co2 -89.97(2) . 2_655
Co1 Co1 Co3 Co2 0.08(2) 2_655 2_655
C9 Co3 C1 Co3 93.6(7) . 2_655
C3 Co3 C1 Co3 -71.07(11) 2_655 2_655
C7 Co3 C1 Co3 -171.71(14) . 2_655
C8 Co3 C1 Co3 32.52(11) . 2_655
Co2 Co3 C1 Co3 69.63(10) . 2_655
Co1 Co3 C1 Co3 152.09(5) . 2_655
Co2 Co3 C1 Co3 -68.94(11) 2_655 2_655
C9 Co3 C1 Co2 162.6(7) . 2_655
C3 Co3 C1 Co2 -2.12(16) 2_655 2_655
C7 Co3 C1 Co2 -102.77(17) . 2_655
C8 Co3 C1 Co2 101.47(16) . 2_655
Co2 Co3 C1 Co2 138.6(2) . 2_655
Co1 Co3 C1 Co2 -138.96(16) . 2_655
C9 Co3 C1 Co2 24.0(8) . .
C3 Co3 C1 Co2 -140.70(15) 2_655 .
C7 Co3 C1 Co2 118.66(17) . .
C8 Co3 C1 Co2 -37.11(15) . .
Co1 Co3 C1 Co2 82.46(6) . .
Co2 Co3 C1 Co2 -138.6(2) 2_655 .
C9 Co3 C1 Co1 -58.5(8) . .
C3 Co3 C1 Co1 136.84(12) 2_655 .
C7 Co3 C1 Co1 36.20(14) . .
C8 Co3 C1 Co1 -119.57(12) . .
Co2 Co3 C1 Co1 -82.46(6) . .
Co2 Co3 C1 Co1 138.96(16) 2_655 .
C9 Co3 C1 Co1 -128.0(6) . 2_655
C3 Co3 C1 Co1 67.3(2) 2_655 2_655
C7 Co3 C1 Co1 -33.4(2) . 2_655
C8 Co3 C1 Co1 170.8(2) . 2_655
Co2 Co3 C1 Co1 -152.1(3) . 2_655
Co1 Co3 C1 Co1 -69.6(3) . 2_655
Co2 Co3 C1 Co1 69.37(11) 2_655 2_655
C2 Co2 C1 Co3 -47.4(12) . .
C3 Co2 C1 Co3 140.87(15) . .
C8 Co2 C1 Co3 38.36(15) . .
C4 Co2 C1 Co3 -117.85(16) . .
Co1 Co2 C1 Co3 -82.44(6) . .
Co3 Co2 C1 Co3 138.8(2) 2_655 .
C2 Co2 C1 Co3 173.9(11) . 2_655
C3 Co2 C1 Co3 2.11(16) . 2_655
C8 Co2 C1 Co3 -100.39(16) . 2_655
C4 Co2 C1 Co3 103.39(16) . 2_655
Co3 Co2 C1 Co3 -138.8(2) . 2_655
Co1 Co2 C1 Co3 138.80(16) . 2_655
C2 Co2 C1 Co2 -117.1(11) . 2_655
C3 Co2 C1 Co2 71.14(11) . 2_655
C8 Co2 C1 Co2 -31.36(11) . 2_655
C4 Co2 C1 Co2 172.42(12) . 2_655
Co3 Co2 C1 Co2 -69.72(10) . 2_655
Co1 Co2 C1 Co2 -152.17(5) . 2_655
Co3 Co2 C1 Co2 69.03(11) 2_655 2_655
C2 Co2 C1 Co1 35.1(11) . .
C3 Co2 C1 Co1 -136.69(12) . .
C8 Co2 C1 Co1 120.81(12) . .
C4 Co2 C1 Co1 -35.41(13) . .
Co3 Co2 C1 Co1 82.44(6) . .
Co3 Co2 C1 Co1 -138.80(16) 2_655 .
C2 Co2 C1 Co1 104.6(10) . 2_655
C3 Co2 C1 Co1 -67.2(2) . 2_655
C8 Co2 C1 Co1 -169.7(2) . 2_655
C4 Co2 C1 Co1 34.1(2) . 2_655
Co3 Co2 C1 Co1 152.0(3) . 2_655
Co1 Co2 C1 Co1 69.5(3) . 2_655
Co3 Co2 C1 Co1 -69.27(11) 2_655 2_655
C5 Co1 C1 Co3 27.9(9) . .
C6 Co1 C1 Co3 -138.89(6) . .
C4 Co1 C1 Co3 118.23(14) . .
C7 Co1 C1 Co3 -34.63(13) . .
Co2 Co1 C1 Co3 82.07(10) . .
Co1 Co1 C1 Co3 -138.89(6) 2_655 .
C5 Co1 C1 Co3 -124.1(9) . 2_655
C6 Co1 C1 Co3 69.1(2) . 2_655
C4 Co1 C1 Co3 -33.8(2) . 2_655
C7 Co1 C1 Co3 173.4(2) . 2_655
Co3 Co1 C1 Co3 -152.0(3) . 2_655
Co2 Co1 C1 Co3 -69.93(16) . 2_655
Co1 Co1 C1 Co3 69.1(2) 2_655 2_655
C5 Co1 C1 Co2 97.7(10) . 2_655
C6 Co1 C1 Co2 -69.1(2) . 2_655
C4 Co1 C1 Co2 -171.9(2) . 2_655
C7 Co1 C1 Co2 35.2(2) . 2_655
Co3 Co1 C1 Co2 69.84(16) . 2_655
Co2 Co1 C1 Co2 151.9(3) . 2_655
Co1 Co1 C1 Co2 -69.1(2) 2_655 2_655
C5 Co1 C1 Co2 -54.2(9) . .
C6 Co1 C1 Co2 139.04(6) . .
C4 Co1 C1 Co2 36.16(13) . .
C7 Co1 C1 Co2 -116.70(13) . .
Co3 Co1 C1 Co2 -82.07(10) . .
Co1 Co1 C1 Co2 139.04(6) 2_655 .
C5 Co1 C1 Co1 166.8(9) . 2_655
C6 Co1 C1 Co1 0.0 . 2_655
C4 Co1 C1 Co1 -102.88(13) . 2_655
C7 Co1 C1 Co1 104.26(12) . 2_655
Co3 Co1 C1 Co1 138.89(6) . 2_655
Co2 Co1 C1 Co1 -139.04(6) . 2_655
C3 Co2 C2 O2 29(9) . .
C8 Co2 C2 O2 132(9) . .
C1 Co2 C2 O2 -142(8) . .
C4 Co2 C2 O2 -72(9) . .
Co3 Co2 C2 O2 175(9) . .
Co1 Co2 C2 O2 -111(9) . .
Co3 Co2 C2 O2 30(9) 2_655 .
C2 Co2 C3 O3 -0.3(5) . .
C8 Co2 C3 O3 -93.0(5) . .
C1 Co2 C3 O3 178.3(5) . .
C4 Co2 C3 O3 90.3(5) . .
Co3 Co2 C3 O3 -142.2(4) . .
Co1 Co2 C3 O3 136.7(4) . .
Co3 Co2 C3 O3 -179.6(6) 2_655 .
C2 Co2 C3 Co3 179.27(18) . 2_655
C8 Co2 C3 Co3 86.54(16) . 2_655
C1 Co2 C3 Co3 -2.14(16) . 2_655
C4 Co2 C3 Co3 -90.16(16) . 2_655
Co3 Co2 C3 Co3 37.33(19) . 2_655
Co1 Co2 C3 Co3 -43.78(18) . 2_655
C5 Co1 C4 O4 -44.1(6) . .
C6 Co1 C4 O4 50.1(6) . .
C1 Co1 C4 O4 145.9(6) . .
C7 Co1 C4 O4 -135.8(5) . .
Co3 Co1 C4 O4 -169.1(5) . .
Co2 Co1 C4 O4 -178.6(6) . .
Co1 Co1 C4 O4 98.2(6) 2_655 .
C5 Co1 C4 Co2 134.53(17) . .
C6 Co1 C4 Co2 -131.35(14) . .
C1 Co1 C4 Co2 -35.47(13) . .
C7 Co1 C4 Co2 42.8(4) . .
Co3 Co1 C4 Co2 9.53(14) . .
Co1 Co1 C4 Co2 -83.22(10) 2_655 .
C2 Co2 C4 O4 43.7(5) . .
C3 Co2 C4 O4 -50.1(6) . .
C8 Co2 C4 O4 137.7(5) . .
C1 Co2 C4 O4 -145.7(5) . .
Co3 Co2 C4 O4 169.1(5) . .
Co1 Co2 C4 O4 178.6(6) . .
Co3 Co2 C4 O4 -98.3(5) 2_655 .
C2 Co2 C4 Co1 -134.99(18) . .
C3 Co2 C4 Co1 131.26(15) . .
C8 Co2 C4 Co1 -40.9(4) . .
C1 Co2 C4 Co1 35.64(10) . .
Co3 Co2 C4 Co1 -9.54(14) . .
Co3 Co2 C4 Co1 83.08(10) 2_655 .
C6 Co1 C5 O5 27(6) . .
C4 Co1 C5 O5 130(6) . .
C1 Co1 C5 O5 -140(5) . .
C7 Co1 C5 O5 -78(6) . .
Co3 Co1 C5 O5 -116(6) . .
Co2 Co1 C5 O5 172(6) . .
Co1 Co1 C5 O5 24(6) 2_655 .
C5 Co1 C6 O6 2.28(16) . .
C4 Co1 C6 O6 -90.93(12) . .
C1 Co1 C6 O6 180.0 . .
C7 Co1 C6 O6 91.89(13) . .
Co3 Co1 C6 O6 139.70(7) . .
Co2 Co1 C6 O6 -139.74(7) . .
Co1 Co1 C6 O6 180.000(1) 2_655 .
C5 Co1 C6 Co1 -177.72(16) . 2_655
C4 Co1 C6 Co1 89.07(12) . 2_655
C1 Co1 C6 Co1 0.0 . 2_655
C7 Co1 C6 Co1 -88.11(13) . 2_655
Co3 Co1 C6 Co1 -40.30(7) . 2_655
Co2 Co1 C6 Co1 40.26(7) . 2_655
C9 Co3 C7 O7 -48.0(6) . .
C3 Co3 C7 O7 50.2(6) 2_655 .
C1 Co3 C7 O7 146.7(6) . .
C8 Co3 C7 O7 -135.2(6) . .
Co2 Co3 C7 O7 -167.6(6) . .
Co1 Co3 C7 O7 -178.2(7) . .
Co2 Co3 C7 O7 98.9(6) 2_655 .
C9 Co3 C7 Co1 130.19(16) . .
C3 Co3 C7 Co1 -131.60(15) 2_655 .
C1 Co3 C7 Co1 -35.10(10) . .
C8 Co3 C7 Co1 42.9(4) . .
Co2 Co3 C7 Co1 10.53(15) . .
Co2 Co3 C7 Co1 -82.97(11) 2_655 .
C5 Co1 C7 O7 42.1(6) . .
C6 Co1 C7 O7 -51.2(6) . .
C4 Co1 C7 O7 134.8(5) . .
C1 Co1 C7 O7 -146.7(6) . .
Co3 Co1 C7 O7 178.3(7) . .
Co2 Co1 C7 O7 168.0(5) . .
Co1 Co1 C7 O7 -99.3(6) 2_655 .
C5 Co1 C7 Co3 -136.17(18) . .
C6 Co1 C7 Co3 130.56(15) . .
C4 Co1 C7 Co3 -43.5(4) . .
C1 Co1 C7 Co3 34.97(14) . .
Co2 Co1 C7 Co3 -10.25(15) . .
Co1 Co1 C7 Co3 82.40(11) 2_655 .
C2 Co2 C8 O8 -46.4(6) . .
C3 Co2 C8 O8 47.8(6) . .
C1 Co2 C8 O8 143.5(5) . .
C4 Co2 C8 O8 -140.0(5) . .
Co3 Co2 C8 O8 -179.3(6) . .
Co1 Co2 C8 O8 -172.1(5) . .
Co3 Co2 C8 O8 95.7(5) 2_655 .
C2 Co2 C8 Co3 132.87(18) . .
C3 Co2 C8 Co3 -132.91(14) . .
C1 Co2 C8 Co3 -37.21(11) . .
C4 Co2 C8 Co3 39.3(4) . .
Co1 Co2 C8 Co3 7.20(13) . .
Co3 Co2 C8 Co3 -85.09(9) 2_655 .
C9 Co3 C8 O8 49.6(5) . .
C3 Co3 C8 O8 -47.6(5) 2_655 .
C7 Co3 C8 O8 137.9(5) . .
C1 Co3 C8 O8 -143.3(5) . .
Co2 Co3 C8 O8 179.3(6) . .
Co1 Co3 C8 O8 172.2(5) . .
Co2 Co3 C8 O8 -95.6(5) 2_655 .
C9 Co3 C8 Co2 -129.76(16) . .
C3 Co3 C8 Co2 133.06(14) 2_655 .
C7 Co3 C8 Co2 -41.4(4) . .
C1 Co3 C8 Co2 37.34(11) . .
Co1 Co3 C8 Co2 -7.11(13) . .
Co2 Co3 C8 Co2 85.06(10) 2_655 .
C3 Co3 C9 O9 106(7) 2_655 .
C7 Co3 C9 O9 -153(7) . .
C1 Co3 C9 O9 -59(7) . .
C8 Co3 C9 O9 2(7) . .
Co2 Co3 C9 O9 -39(7) . .
Co1 Co3 C9 O9 -109(7) . .
Co2 Co3 C9 O9 98(7) 2_655 .
C46 Co4 C41 C45 -167.0(4) . .
C47 Co4 C41 C45 -123.6(4) . .
C42 Co4 C41 C45 117.0(6) . .
C48 Co4 C41 C45 -81.4(5) . .
C43 Co4 C41 C45 79.4(5) . .
C50 Co4 C41 C45 162.6(9) . .
C49 Co4 C41 C45 -47.5(8) . .
C44 Co4 C41 C45 36.6(4) . .
C46 Co4 C41 C42 76.0(5) . .
C45 Co4 C41 C42 -117.0(6) . .
C47 Co4 C41 C42 119.4(5) . .
C48 Co4 C41 C42 161.6(4) . .
C43 Co4 C41 C42 -37.6(4) . .
C50 Co4 C41 C42 45.6(12) . .
C49 Co4 C41 C42 -164.5(6) . .
C44 Co4 C41 C42 -80.4(5) . .
C45 C41 C42 C43 0.6(8) . .
Co4 C41 C42 C43 61.0(5) . .
C45 C41 C42 Co4 -60.4(4) . .
C46 Co4 C42 C43 117.6(5) . .
C45 Co4 C42 C43 -79.1(5) . .
C47 Co4 C42 C43 162.7(4) . .
C48 Co4 C42 C43 -161.8(6) . .
C41 Co4 C42 C43 -117.5(6) . .
C50 Co4 C42 C43 76.8(5) . .
C49 Co4 C42 C43 40.7(11) . .
C44 Co4 C42 C43 -36.1(4) . .
C46 Co4 C42 C41 -124.9(5) . .
C45 Co4 C42 C41 38.4(4) . .
C47 Co4 C42 C41 -79.8(5) . .
C48 Co4 C42 C41 -44.3(9) . .
C43 Co4 C42 C41 117.5(6) . .
C50 Co4 C42 C41 -165.7(4) . .
C49 Co4 C42 C41 158.2(8) . .
C44 Co4 C42 C41 81.4(4) . .
C41 C42 C43 C44 -0.8(8) . .
Co4 C42 C43 C44 59.7(5) . .
C41 C42 C43 Co4 -60.5(5) . .
C46 Co4 C43 C42 -81.2(5) . .
C45 Co4 C43 C42 82.9(5) . .
C47 Co4 C43 C42 -41.8(9) . .
C48 Co4 C43 C42 157.9(7) . .
C41 Co4 C43 C42 39.1(4) . .
C50 Co4 C43 C42 -123.9(5) . .
C49 Co4 C43 C42 -165.7(4) . .
C44 Co4 C43 C42 121.0(6) . .
C46 Co4 C43 C44 157.8(4) . .
C45 Co4 C43 C44 -38.1(4) . .
C47 Co4 C43 C44 -162.8(7) . .
C42 Co4 C43 C44 -121.0(6) . .
C48 Co4 C43 C44 36.9(10) . .
C41 Co4 C43 C44 -81.9(5) . .
C50 Co4 C43 C44 115.1(5) . .
C49 Co4 C43 C44 73.2(5) . .
C42 C43 C44 C45 0.8(8) . .
Co4 C43 C44 C45 60.1(4) . .
C42 C43 C44 Co4 -59.4(5) . .
C46 Co4 C44 C43 -49.8(8) . .
C45 Co4 C44 C43 117.6(6) . .
C47 Co4 C44 C43 160.1(7) . .
C42 Co4 C44 C43 36.1(5) . .
C48 Co4 C44 C43 -166.4(4) . .
C41 Co4 C44 C43 80.6(5) . .
C50 Co4 C44 C43 -84.2(5) . .
C49 Co4 C44 C43 -125.7(5) . .
C46 Co4 C44 C45 -167.4(6) . .
C47 Co4 C44 C45 42.4(10) . .
C42 Co4 C44 C45 -81.5(5) . .
C48 Co4 C44 C45 76.0(5) . .
C43 Co4 C44 C45 -117.6(6) . .
C41 Co4 C44 C45 -37.0(4) . .
C50 Co4 C44 C45 158.2(4) . .
C49 Co4 C44 C45 116.7(4) . .
C43 C44 C45 C41 -0.4(7) . .
Co4 C44 C45 C41 60.0(4) . .
C43 C44 C45 Co4 -60.4(5) . .
C42 C41 C45 C44 -0.1(7) . .
Co4 C41 C45 C44 -60.4(5) . .
C42 C41 C45 Co4 60.3(4) . .
C46 Co4 C45 C44 160.6(9) . .
C47 Co4 C45 C44 -164.4(4) . .
C42 Co4 C45 C44 80.9(5) . .
C48 Co4 C45 C44 -123.0(4) . .
C43 Co4 C45 C44 37.9(4) . .
C41 Co4 C45 C44 120.1(6) . .
C50 Co4 C45 C44 -48.7(8) . .
C49 Co4 C45 C44 -81.2(5) . .
C46 Co4 C45 C41 40.5(11) . .
C47 Co4 C45 C41 75.6(5) . .
C42 Co4 C45 C41 -39.2(4) . .
C48 Co4 C45 C41 117.0(5) . .
C43 Co4 C45 C41 -82.1(5) . .
C50 Co4 C45 C41 -168.7(6) . .
C49 Co4 C45 C41 158.7(4) . .
C44 Co4 C45 C41 -120.1(6) . .
C45 Co4 C46 C50 161.1(9) . .
C47 Co4 C46 C50 117.0(6) . .
C42 Co4 C46 C50 -125.2(5) . .
C48 Co4 C46 C50 79.0(4) . .
C43 Co4 C46 C50 -83.8(5) . .
C41 Co4 C46 C50 -167.4(4) . .
C49 Co4 C46 C50 36.1(4) . .
C44 Co4 C46 C50 -49.1(8) . .
C45 Co4 C46 C47 44.1(11) . .
C42 Co4 C46 C47 117.8(5) . .
C48 Co4 C46 C47 -38.0(4) . .
C43 Co4 C46 C47 159.2(4) . .
C41 Co4 C46 C47 75.6(5) . .
C50 Co4 C46 C47 -117.0(6) . .
C49 Co4 C46 C47 -80.9(4) . .
C44 Co4 C46 C47 -166.1(6) . .
C50 C46 C47 C48 -0.8(8) . .
Co4 C46 C47 C48 60.3(4) . .
C50 C46 C47 Co4 -61.2(5) . .
C46 Co4 C47 C48 -117.4(6) . .
C45 Co4 C47 C48 76.2(5) . .
C42 Co4 C47 C48 159.6(4) . .
C43 Co4 C47 C48 -170.3(6) . .
C41 Co4 C47 C48 117.1(4) . .
C50 Co4 C47 C48 -79.5(4) . .
C49 Co4 C47 C48 -36.6(4) . .
C44 Co4 C47 C48 44.6(9) . .
C45 Co4 C47 C46 -166.4(4) . .
C42 Co4 C47 C46 -83.0(5) . .
C48 Co4 C47 C46 117.4(6) . .
C43 Co4 C47 C46 -53.0(9) . .
C41 Co4 C47 C46 -125.6(4) . .
C50 Co4 C47 C46 37.8(4) . .
C49 Co4 C47 C46 80.8(4) . .
C44 Co4 C47 C46 161.9(7) . .
C46 C47 C48 C49 0.1(7) . .
Co4 C47 C48 C49 59.5(4) . .
C46 C47 C48 Co4 -59.4(4) . .
C46 Co4 C48 C49 -80.3(4) . .
C45 Co4 C48 C49 116.4(4) . .
C47 Co4 C48 C49 -120.3(6) . .
C42 Co4 C48 C49 -169.5(6) . .
C43 Co4 C48 C49 48.4(10) . .
C41 Co4 C48 C49 158.3(4) . .
C50 Co4 C48 C49 -37.3(4) . .
C44 Co4 C48 C49 75.9(5) . .
C46 Co4 C48 C47 40.0(4) . .
C45 Co4 C48 C47 -123.3(4) . .
C42 Co4 C48 C47 -49.2(8) . .
C43 Co4 C48 C47 168.7(7) . .
C41 Co4 C48 C47 -81.4(5) . .
C50 Co4 C48 C47 82.9(4) . .
C49 Co4 C48 C47 120.3(6) . .
C44 Co4 C48 C47 -163.8(4) . .
C47 C48 C49 C50 0.7(7) . .
Co4 C48 C49 C50 59.8(4) . .
C47 C48 C49 Co4 -59.1(4) . .
C46 Co4 C49 C48 83.0(5) . .
C45 Co4 C49 C48 -81.7(5) . .
C47 Co4 C49 C48 37.1(4) . .
C42 Co4 C49 C48 166.6(8) . .
C43 Co4 C49 C48 -162.6(4) . .
C41 Co4 C49 C48 -48.4(8) . .
C50 Co4 C49 C48 119.1(6) . .
C44 Co4 C49 C48 -123.1(4) . .
C46 Co4 C49 C50 -36.1(5) . .
C45 Co4 C49 C50 159.1(5) . .
C47 Co4 C49 C50 -82.0(5) . .
C42 Co4 C49 C50 47.5(11) . .
C48 Co4 C49 C50 -119.1(6) . .
C43 Co4 C49 C50 78.2(6) . .
C41 Co4 C49 C50 -167.5(6) . .
C44 Co4 C49 C50 117.8(5) . .
C47 C46 C50 C49 1.3(8) . .
Co4 C46 C50 C49 -58.8(5) . .
C47 C46 C50 Co4 60.1(4) . .
C48 C49 C50 C46 -1.2(8) . .
Co4 C49 C50 C46 58.4(5) . .
C48 C49 C50 Co4 -59.7(4) . .
C45 Co4 C50 C46 -167.8(6) . .
C47 Co4 C50 C46 -40.3(4) . .
C42 Co4 C50 C46 74.9(6) . .
C48 Co4 C50 C46 -84.0(5) . .
C43 Co4 C50 C46 116.0(5) . .
C41 Co4 C50 C46 39.2(12) . .
C49 Co4 C50 C46 -121.4(7) . .
C44 Co4 C50 C46 158.2(4) . .
C46 Co4 C50 C49 121.4(7) . .
C45 Co4 C50 C49 -46.4(9) . .
C47 Co4 C50 C49 81.1(5) . .
C42 Co4 C50 C49 -163.7(5) . .
C48 Co4 C50 C49 37.4(4) . .
C43 Co4 C50 C49 -122.6(5) . .
C41 Co4 C50 C49 160.6(9) . .
C44 Co4 C50 C49 -80.4(5) . .
